data_2013944
loop_
_publ_author_name
'Zarychta, Bartosz'
'Zaleski, Jacek'
'Sporzy\'nski, Andrzej'
'D\;abrowski, Marek'
'Serwatowski, Janusz'

_publ_section_title
;
 3-Formylphenylboronic acid
;
_journal_issue 5
_journal_name_full 'Acta Crystallographica Section C'
_journal_page_first o344
_journal_page_last o345
_journal_paper_doi 10.1107/S0108270104006493
_journal_volume 60
_journal_year 2004
_chemical_formula_iupac 'C7 H7 B O3'
_chemical_formula_moiety 'C7 H7 B O3'
_chemical_formula_sum 'C7 H7 B O3'
_chemical_formula_weight 149.94
_chemical_name_systematic
;
(3-Formylphenyl)boronic acid
;
_space_group_IT_number 15
_symmetry_cell_setting monoclinic
_symmetry_space_group_name_Hall '-C 2yc'
_symmetry_space_group_name_H-M 'C 1 2/c 1'
_atom_sites_solution_hydrogens geom
_atom_sites_solution_primary direct
_atom_sites_solution_secondary difmap
_audit_creation_method SHELXL-97
_cell_angle_alpha 90.00
_cell_angle_beta 102.054(8)
_cell_angle_gamma 90.00
_cell_formula_units_Z 8
_cell_length_a 22.635(2)
_cell_length_b 3.7330(3)
_cell_length_c 17.126(2)
_cell_measurement_reflns_used 5047
_cell_measurement_temperature 100.00(10)
_cell_measurement_theta_max 29.78
_cell_measurement_theta_min 3.68
_cell_volume 1415.2(2)
_computing_cell_refinement 'CrysAlisRED (Oxford Diffraction, 2002)'
_computing_data_collection 'CrysAlisCCD (Oxford Diffraction, 2002)'
_computing_data_reduction CrysAlisRED
_computing_molecular_graphics 'SHELXTL (Sheldrick, 1990)'
_computing_publication_material SHELXL97
_computing_structure_refinement 'SHELXL97 (Sheldrick, 1997)'
_computing_structure_solution 'SHELXS97 (Sheldrick, 1990)'
_diffrn_ambient_temperature 100.00(10)
_diffrn_detector_area_resol_mean 8.4175
_diffrn_measured_fraction_theta_full 0.987
_diffrn_measured_fraction_theta_max 0.987
_diffrn_measurement_device_type Xcalibur
_diffrn_measurement_method \w--scan
_diffrn_radiation_monochromator graphite
_diffrn_radiation_source 'fine-focus sealed tube'
_diffrn_radiation_type MoK\a
_diffrn_radiation_wavelength 0.71073
_diffrn_reflns_av_R_equivalents 0.0191
_diffrn_reflns_av_sigmaI/netI 0.0284
_diffrn_reflns_limit_h_max 19
_diffrn_reflns_limit_h_min -30
_diffrn_reflns_limit_k_max 5
_diffrn_reflns_limit_k_min -5
_diffrn_reflns_limit_l_max 23
_diffrn_reflns_limit_l_min -23
_diffrn_reflns_number 4975
_diffrn_reflns_theta_full 28.70
_diffrn_reflns_theta_max 28.70
_diffrn_reflns_theta_min 3.68
_diffrn_standards_decay_% 0
_diffrn_standards_interval_count 0
_diffrn_standards_interval_time 0
_diffrn_standards_number 0
_exptl_absorpt_coefficient_mu 0.107
_exptl_absorpt_correction_type none
_exptl_crystal_colour colourless
_exptl_crystal_density_diffrn 1.407
_exptl_crystal_density_method 'not measured'
_exptl_crystal_description irregular
_exptl_crystal_F_000 624
_exptl_crystal_size_max 0.16
_exptl_crystal_size_mid 0.15
_exptl_crystal_size_min 0.15
_refine_diff_density_max 0.374
_refine_diff_density_min -0.223
_refine_ls_extinction_method none
_refine_ls_goodness_of_fit_ref 0.970
_refine_ls_hydrogen_treatment refall
_refine_ls_matrix_type full
_refine_ls_number_parameters 128
_refine_ls_number_reflns 1795
_refine_ls_number_restraints 0
_refine_ls_restrained_S_all 0.970
_refine_ls_R_factor_all 0.0489
_refine_ls_R_factor_gt 0.0363
_refine_ls_shift/su_max 0.000
_refine_ls_shift/su_mean 0.000
_refine_ls_structure_factor_coef Fsqd
_refine_ls_weighting_details 'calc w=1/[\s^2^(Fo^2^)+(0.0642P)^2^] where P=(Fo^2^+2Fc^2^)/3'
_refine_ls_weighting_scheme calc
_refine_ls_wR_factor_gt 0.0936
_refine_ls_wR_factor_ref 0.0990
_reflns_number_gt 1369
_reflns_number_total 1795
_reflns_threshold_expression I>2\s(I)
_cod_data_source_file dn1046.cif
_cod_data_source_block I
_cod_original_sg_symbol_H-M 'C 2/c'
_cod_database_code 2013944
_cod_database_fobs_code 2013944

loop_
_symmetry_equiv_pos_as_xyz
'x, y, z'
'-x, y, -z+1/2'
'x+1/2, y+1/2, z'
'-x+1/2, y+1/2, -z+1/2'
'-x, -y, -z'
'x, -y, z-1/2'
'-x+1/2, -y+1/2, -z'
'x+1/2, -y+1/2, z-1/2'

loop_
_atom_site_label
_atom_site_fract_x
_atom_site_fract_y
_atom_site_fract_z
_atom_site_U_iso_or_equiv
_atom_site_adp_type
_atom_site_calc_flag
_atom_site_refinement_flags
_atom_site_occupancy
_atom_site_disorder_assembly
_atom_site_disorder_group
_atom_site_type_symbol
B1 0.43692(6) 0.1788(3) 0.56306(7) 0.0161(3) Uani d . 1 . . B
O1 0.42748(4) 0.1204(2) 0.48244(5) 0.0210(2) Uani d . 1 . . O
O2 0.49159(4) 0.0972(2) 0.60823(5) 0.0214(2) Uani d . 1 . . O
O3 0.34076(4) 0.6998(3) 0.85463(5) 0.0254(2) Uani d . 1 . . O
C1 0.38715(5) 0.3342(3) 0.60517(6) 0.0144(2) Uani d . 1 . . C
C2 0.39983(5) 0.3834(3) 0.68785(7) 0.0158(2) Uani d . 1 . . C
C3 0.35668(5) 0.5205(3) 0.72718(6) 0.0154(2) Uani d . 1 . . C
C4 0.29917(5) 0.6106(3) 0.68411(7) 0.0156(2) Uani d . 1 . . C
C5 0.28570(5) 0.5623(3) 0.60239(7) 0.0170(2) Uani d . 1 . . C
C6 0.32934(5) 0.4267(3) 0.56367(6) 0.0160(3) Uani d . 1 . . C
C7 0.37367(5) 0.5744(3) 0.81350(7) 0.0193(3) Uani d . 1 . . C
H2 0.4393(6) 0.316(4) 0.7195(8) 0.022(3) Uiso d . 1 . . H
H4 0.2703(6) 0.703(3) 0.7129(7) 0.015(3) Uiso d . 1 . . H
H5 0.2456(6) 0.625(4) 0.5711(8) 0.025(4) Uiso d . 1 . . H
H6 0.3176(6) 0.396(3) 0.5052(8) 0.022(3) Uiso d . 1 . . H
H7 0.4151(6) 0.505(4) 0.8388(8) 0.021(3) Uiso d . 1 . . H
H11 0.3931(8) 0.186(4) 0.4505(10) 0.048(5) Uiso d . 1 . . H
H21 0.5160(8) 0.019(5) 0.5771(11) 0.053(5) Uiso d . 1 . . H

loop_
_atom_site_aniso_label
_atom_site_aniso_U_11
_atom_site_aniso_U_22
_atom_site_aniso_U_33
_atom_site_aniso_U_12
_atom_site_aniso_U_13
_atom_site_aniso_U_23
B1 0.0169(6) 0.0171(6) 0.0152(6) -0.0009(5) 0.0058(5) -0.0005(5)
O1 0.0159(4) 0.0336(5) 0.0140(4) 0.0056(3) 0.0042(3) -0.0007(3)
O2 0.0156(4) 0.0325(5) 0.0167(4) 0.0051(4) 0.0048(3) -0.0034(4)
O3 0.0203(4) 0.0408(6) 0.0161(4) 0.0031(4) 0.0063(3) -0.0050(4)
C1 0.0152(5) 0.0132(5) 0.0160(5) -0.0007(4) 0.0056(4) 0.0003(4)
C2 0.0133(5) 0.0176(6) 0.0166(5) 0.0006(4) 0.0033(4) 0.0001(4)
C3 0.0167(5) 0.0162(6) 0.0140(5) -0.0012(4) 0.0047(4) -0.0006(4)
C4 0.0143(5) 0.0158(6) 0.0181(5) 0.0002(4) 0.0067(4) 0.0001(4)
C5 0.0134(5) 0.0193(6) 0.0180(5) 0.0011(4) 0.0028(4) 0.0013(4)
C6 0.0177(5) 0.0172(6) 0.0134(5) -0.0004(4) 0.0037(4) -0.0003(4)
C7 0.0164(5) 0.0249(6) 0.0165(5) 0.0011(5) 0.0035(4) -0.0008(5)

loop_
_atom_type_symbol
_atom_type_description
_atom_type_scat_dispersion_real
_atom_type_scat_dispersion_imag
_atom_type_scat_source
C C 0.0033 0.0016 'International Tables Vol C Tables 4.2.6.8 and 6.1.1.4'
H H 0.0000 0.0000 'International Tables Vol C Tables 4.2.6.8 and 6.1.1.4'
B B 0.0013 0.0007 'International Tables Vol C Tables 4.2.6.8 and 6.1.1.4'
O O 0.0106 0.0060 'International Tables Vol C Tables 4.2.6.8 and 6.1.1.4'

loop_
_geom_angle_atom_site_label_1
_geom_angle_atom_site_label_2
_geom_angle_atom_site_label_3
_geom_angle
_geom_angle_publ_flag
O2 B1 O1 118.20(10) y
O2 B1 C1 118.70(10) y
O1 B1 C1 123.10(10) y
B1 O1 H11 120.6(11) ?
B1 O2 H21 109.8(11) ?
C6 C1 C2 117.10(10) y
C6 C1 B1 122.90(10) y
C2 C1 B1 119.90(10) ?
C3 C2 C1 121.40(10) ?
C3 C2 H2 118.5(8) ?
C1 C2 H2 120.0(8) ?
C2 C3 C4 120.20(10) ?
C2 C3 C7 118.40(10) y
C4 C3 C7 121.40(10) y
C5 C4 C3 119.20(10) ?
C5 C4 H4 122.5(7) ?
C3 C4 H4 118.3(7) ?
C4 C5 C6 120.10(10) ?
C4 C5 H5 120.4(8) ?
C6 C5 H5 119.5(8) ?
C5 C6 C1 122.00(10) ?
C5 C6 H6 117.2(8) ?
C1 C6 H6 120.9(8) ?
O3 C7 C3 125.00(10) y
O3 C7 H7 119.3(8) ?
C3 C7 H7 115.7(8) ?

loop_
_geom_bond_atom_site_label_1
_geom_bond_atom_site_label_2
_geom_bond_site_symmetry_2
_geom_bond_distance
_geom_bond_publ_flag
B1 O2 . 1.350(2) y
B1 O1 . 1.3700(10) y
B1 C1 . 1.5701(16) ?
O1 H11 . 0.887(18) ?
O2 H21 . 0.894(19) ?
O3 C7 . 1.2205(14) ?
C1 C6 . 1.3959(15) ?
C1 C2 . 1.3970(14) ?
C2 C3 . 1.3943(15) ?
C2 H2 . 0.976(14) ?
C3 C4 . 1.3967(15) ?
C3 C7 . 1.4615(15) ?
C4 C5 . 1.3807(15) ?
C4 H4 . 0.962(13) ?
C5 C6 . 1.3947(15) ?
C5 H5 . 0.980(15) ?
C6 H6 . 0.987(13) ?
C7 H7 . 0.983(13) ?

loop_
_geom_hbond_atom_site_label_D
_geom_hbond_atom_site_label_H
_geom_hbond_atom_site_label_A
_geom_hbond_site_symmetry_A
_geom_hbond_distance_DH
_geom_hbond_distance_HA
_geom_hbond_distance_DA
_geom_hbond_angle_DHA
O1 H11 O3 6_565 0.89(2) 1.86(2) 2.7020(10) 157(2)
O2 H21 O1 5_656 0.89(2) 1.87(2) 2.7600(10) 175(2)

loop_
_geom_torsion_atom_site_label_1
_geom_torsion_atom_site_label_2
_geom_torsion_atom_site_label_3
_geom_torsion_atom_site_label_4
_geom_torsion
_geom_torsion_publ_flag
O2 B1 C1 C6 180.00(10) y
O1 B1 C1 C6 -0.3(2) y
O2 B1 C1 C2 -0.4(2) y
O1 B1 C1 C2 179.40(10) y
C6 C1 C2 C3 -0.29(17) ?
B1 C1 C2 C3 -179.95(10) ?
C1 C2 C3 C4 0.35(17) ?
C1 C2 C3 C7 -178.27(11) ?
C2 C3 C4 C5 -0.05(17) ?
C7 C3 C4 C5 178.53(11) ?
C3 C4 C5 C6 -0.29(17) ?
C4 C5 C6 C1 0.35(18) ?
C2 C1 C6 C5 -0.05(17) ?
B1 C1 C6 C5 179.59(11) ?
C2 C3 C7 O3 178.20(10) y
C4 C3 C7 O3 -0.4(2) y

loop_
_cod_related_entry_id
_cod_related_entry_database
_cod_related_entry_code
1 ChemSpider 2016108
